data_9014478
loop_
_publ_author_name
'Gatehouse, B. M.'
'Leverett, P.'

_publ_section_title
;
 Lithium triniobate(V), LiNb3O8
 Note: isostructural with lithiotantite
;
_journal_name_full 'Crystal Structure Communications'
_journal_page_first 83
_journal_page_last 86
_journal_volume 1
_journal_year 1972
_chemical_compound_source Synthetic
_chemical_formula_sum 'Li Nb3 O8'
_space_group_IT_number 14
_symmetry_space_group_name_Hall '-P 2ybc'
_symmetry_space_group_name_H-M 'P 1 21/c 1'
_cell_angle_alpha 90
_cell_angle_beta 107.33
_cell_angle_gamma 90
_cell_length_a 7.459
_cell_length_b 5.034
_cell_length_c 15.270
_cell_formula_units_Z 4
_cell_volume 547.339
_database_code_amcsd 0017479
_exptl_crystal_density_diffrn 5.020
_cod_database_code 9014478
_amcsd_formula_title LiNb3O8

loop_
_space_group_symop_operation_xyz
x,y,z
x,1/2-y,1/2+z
-x,1/2+y,1/2-z
-x,-y,-z

loop_
_atom_site_label
_atom_site_fract_x
_atom_site_fract_y
_atom_site_fract_z
_atom_site_U_iso_or_equiv
Li 0.23810 0.23170 0.07650 0.03736
Nb1 0.49156 0.23019 0.33157 0.00709
Nb2 0.74905 0.24547 0.07491 0.00760
Nb3 0.98323 0.24198 0.33549 0.00709
O1 0.99970 0.05920 0.09790 0.00342
O2 0.41470 0.06800 0.21780 0.00304
O3 0.76340 0.09870 0.34440 0.00380
O4 0.53710 0.42020 0.10060 0.00557
O5 0.91200 0.41260 0.21480 0.00329
O6 0.64600 0.39580 0.46090 0.00203
O7 0.14670 0.06430 0.45130 0.00228
O8 0.27740 0.41490 0.34450 0.00279

loop_
_cod_related_entry_id
_cod_related_entry_database
_cod_related_entry_code
1 AMCSD 0017479
